data_7027474
loop_
_publ_author_name
'Komeda, Seiji'
'Ohishi, Hirofumi'
'Yamane, Hirotoshi'
'Harikawa, Michinori'
'Sakaguchi, Ken-ichi'
'Chikuma, Masahiko'

_publ_section_title
;
 An NMR study and crystal structure of
 [{cis-Pt(NH3)2(9EtG-\kN7)}2(\m-pz)][NO3]3
 (9EtG&#x2005;=&#x2005;9-ethylguanine) as a model compound for the
 1,2-intrastrand GG crosslink&#x200A;&#x2020;
;
_journal_issue 17
_journal_name_full 'Journal of the Chemical Society, Dalton Transactions'
_journal_page_first 2959
_journal_paper_doi 10.1039/a903081f
_journal_year 1999
_chemical_formula_structural '[{cis-Pt(NH3)2(9EtG)}2(mu-pz)](NO3)3 4H2O '
_chemical_formula_sum 'C17 H33 N19 O15 Pt2'
_chemical_formula_weight 1133.80
_space_group_IT_number 2
_symmetry_cell_setting P-1
_symmetry_space_group_name_Hall '-P 1'
_symmetry_space_group_name_H-M 'P -1'
_atom_sites_solution_hydrogens geom
_atom_sites_solution_primary direct
_atom_sites_solution_secondary difmap
_audit_creation_method SHELXL
_cell_angle_alpha 105.45(3)
_cell_angle_beta 105.00(2)
_cell_angle_gamma 74.02(3)
_cell_formula_units_Z 2
_cell_length_a 14.404(4)
_cell_length_b 15.060(5)
_cell_length_c 8.629(3)
_cell_measurement_temperature 293(2)
_cell_volume 1699.4(10)
_computing_structure_refinement 'SHELXL-93 (Sheldrick, 1993)'
_computing_structure_solution 'SHELXS-86 (Sheldrick, 1990)'
_diffrn_ambient_temperature 293(2)
_diffrn_radiation_monochromator graphite
_diffrn_radiation_source 'fine-focus sealed tube'
_diffrn_radiation_type MoK'a
_diffrn_radiation_wavelength 0.71069
_diffrn_reflns_av_R_equivalents 0.0497
_diffrn_reflns_av_sigmaI/netI 0.0139
_diffrn_reflns_limit_h_max 19
_diffrn_reflns_limit_h_min -20
_diffrn_reflns_limit_k_max 20
_diffrn_reflns_limit_k_min -21
_diffrn_reflns_limit_l_max 12
_diffrn_reflns_limit_l_min 0
_diffrn_reflns_number 7787
_diffrn_reflns_theta_max 28.00
_diffrn_reflns_theta_min 1.83
_exptl_absorpt_coefficient_mu 8.318
_exptl_crystal_density_diffrn 2.216
_exptl_crystal_F_000 1088
_refine_diff_density_max 5.474
_refine_diff_density_min -3.045
_refine_diff_density_rms 0.456
_refine_ls_extinction_coef 0.0219(29)
_refine_ls_extinction_expression Fc^*^=kFc[1+0.001xFc^2^'l^3^/sin(2'q)]^-1/4^
_refine_ls_extinction_method SHELXL
_refine_ls_goodness_of_fit_all 1.742
_refine_ls_goodness_of_fit_obs 1.808
_refine_ls_matrix_type full
_refine_ls_number_parameters 485
_refine_ls_number_reflns 6569
_refine_ls_number_restraints 79
_refine_ls_restrained_S_all 2.957
_refine_ls_restrained_S_obs 1.798
_refine_ls_R_factor_all 0.1177
_refine_ls_R_factor_obs 0.0949
_refine_ls_shift/esd_max 3.373
_refine_ls_shift/esd_mean 0.180
_refine_ls_structure_factor_coef Fsqd
_refine_ls_weighting_details 'w=1/['s^2^(Fo^2^)+(0.1753P)^2^+0.0000P] where P=(Fo^2^+2Fc^2^)/3'
_refine_ls_weighting_scheme calc
_refine_ls_wR_factor_all 0.5629
_refine_ls_wR_factor_obs 0.3078
_reflns_number_observed 6014
_reflns_number_total 7338
_reflns_observed_criterion >2sigma(I)
_cod_data_source_file 903081fsup1.cif
_cod_data_source_block 1
_cod_depositor_comments
;
The following automatic conversions were performed:

'_refine_ls_weighting_scheme' value 'calc
w=1/['s^2^(Fo^2^)+(0.1753P)^2^+0.0000P] where P=(Fo^2^+2Fc^2^)/3' was
changed to 'calc'. New tag '_refine_ls_weighting_details' was
created. The value of the new tag was set to
'w=1/['s^2^(Fo^2^)+(0.1753P)^2^+0.0000P] where P=(Fo^2^+2Fc^2^)/3'.

Automatic conversion script
Id: cif_fix_values 3143 2015-03-26 13:38:13Z robertas 
;
_cod_original_cell_volume 1699.4(9)
_cod_database_code 7027474

loop_
_symmetry_equiv_pos_as_xyz
'x, y, z'
'-x, -y, -z'

loop_
_atom_site_aniso_label
_atom_site_aniso_U_11
_atom_site_aniso_U_22
_atom_site_aniso_U_33
_atom_site_aniso_U_23
_atom_site_aniso_U_13
_atom_site_aniso_U_12
Pt1 0.0478(4) 0.0223(4) 0.0351(4) -0.0071(2) 0.0155(2) -0.0116(2)
Pt2 0.0500(5) 0.0348(4) 0.0443(4) -0.0005(3) 0.0089(3) -0.0150(3)
N1 0.044(6) 0.027(6) 0.055(8) -0.002(6) 0.012(6) -0.012(5)
N2 0.039(7) 0.061(9) 0.079(11) 0.038(9) 0.021(7) 0.001(6)
C3 0.041(8) 0.038(8) 0.075(13) 0.009(8) 0.027(8) 0.009(6)
C4 0.048(10) 0.111(20) 0.086(17) -0.030(15) 0.032(11) -0.039(12)
C5 0.102(15) 0.067(12) 0.041(9) -0.034(9) 0.041(10) -0.053(11)
N3 0.050(8) 0.047(9) 0.056(9) -0.012(7) 0.018(7) -0.025(7)
N4 0.052(8) 0.061(10) 0.064(10) 0.034(9) 0.012(7) -0.010(7)
N5 0.046(7) 0.022(5) 0.052(8) -0.013(5) 0.017(6) -0.010(5)
N6 0.147(20) 0.048(10) 0.081(14) -0.017(9) 0.089(15) -0.014(11)
N1A 0.059(8) 0.030(7) 0.062(10) -0.003(6) 0.022(7) -0.009(6)
C2A 0.066(10) 0.020(6) 0.049(9) -0.004(6) 0.025(8) -0.009(6)
N2A 0.091(11) 0.016(5) 0.105(14) -0.008(7) 0.067(11) -0.015(6)
N3A 0.054(8) 0.044(8) 0.042(7) -0.010(6) 0.027(6) -0.010(6)
C4A 0.052(8) 0.017(6) 0.067(11) 0.005(7) 0.013(8) -0.002(5)
C5A 0.060(9) 0.037(8) 0.029(7) -0.006(6) 0.011(6) -0.013(6)
C6A 0.055(8) 0.026(6) 0.034(7) 0.000(5) 0.016(6) -0.006(6)
O6A 0.077(8) 0.017(4) 0.040(6) -0.014(4) 0.025(5) -0.014(5)
N7A 0.030(5) 0.043(7) 0.041(7) -0.003(6) 0.008(5) -0.012(5)
C8A 0.050(9) 0.060(11) 0.047(9) -0.009(8) 0.010(7) -0.027(8)
N9A 0.066(9) 0.033(7) 0.041(7) -0.020(5) 0.018(6) -0.018(6)
C9A 0.111(17) 0.031(8) 0.068(13) -0.027(8) 0.050(12) -0.027(9)
C9C 0.278(68) 0.121(36) 0.380(84) -0.199(50) -0.179(64) 0.093(40)
N1B 0.045(7) 0.019(5) 0.063(9) -0.004(6) 0.018(6) -0.002(5)
C2B 0.044(8) 0.038(8) 0.049(9) 0.005(7) 0.006(7) -0.003(6)
N2B 0.054(9) 0.049(9) 0.098(15) -0.011(9) 0.043(9) -0.017(7)
N3B 0.044(6) 0.025(6) 0.047(7) -0.012(5) 0.013(5) -0.011(5)
C4B 0.049(8) 0.047(8) 0.029(7) 0.010(6) 0.004(6) -0.011(6)
C5B 0.041(7) 0.038(7) 0.040(8) 0.003(6) 0.016(6) -0.008(6)
C6B 0.041(7) 0.034(7) 0.040(8) -0.018(6) 0.010(6) 0.001(6)
O6B 0.063(7) 0.024(5) 0.046(6) -0.005(4) 0.017(5) -0.024(5)
N7B 0.047(7) 0.023(5) 0.040(7) -0.005(5) 0.014(5) -0.002(5)
C8B 0.076(11) 0.027(7) 0.058(10) -0.005(7) 0.044(9) -0.012(7)
N9B 0.052(7) 0.029(6) 0.068(10) -0.006(6) 0.032(7) -0.009(5)
C9B 0.090(14) 0.016(6) 0.077(13) -0.006(7) 0.049(12) 0.012(7)
C9D 0.129(24) 0.020(8) 0.159(29) -0.005(12) 0.083(22) -0.006(11)
N7 0.044(8) 0.086(15) 0.061(11) -0.002(10) 0.012(8) 0.009(9)
O1 0.126(15) 0.068(11) 0.080(11) -0.025(9) 0.056(11) -0.027(10)
O2 0.054(8) 0.085(12) 0.074(11) -0.038(9) 0.018(8) -0.025(8)
O3 0.141(19) 0.060(11) 0.092(14) -0.040(10) 0.062(14) -0.024(11)
N8 0.039(7) 0.054(9) 0.071(11) -0.018(8) 0.010(7) -0.014(6)
O4 0.061(8) 0.055(8) 0.075(9) 0.021(7) 0.041(7) -0.002(6)
O5 0.052(8) 0.077(11) 0.101(13) -0.009(10) 0.038(8) -0.004(7)
O6 0.058(8) 0.073(11) 0.111(15) 0.003(10) 0.020(9) -0.032(8)
N9 0.406(74) 0.532(88) 0.091(24) -0.144(39) 0.134(38) -0.425(76)
O7 0.172(57) 0.488(97) 0.378(81) 0.119(73) -0.007(52) -0.115(64)
O8 0.574(175) 0.118(41) 1.225(389) -0.257(101) -0.289(203) -0.047(66)
O9 0.213(54) 1.152(199) 0.096(25) 0.190(61) 0.017(29) -0.030(90)
O10 0.118(15) 0.074(12) 0.061(10) 0.009(9) -0.007(10) -0.023(11)
O11 0.273(40) 0.089(18) 0.154(26) 0.012(17) 0.111(28) 0.043(21)
O12 0.497(99) 0.602(135) 0.144(34) 0.136(56) 0.185(52) 0.435(106)
O13 0.147(24) 0.219(42) 0.700(105) 0.266(59) -0.211(43) -0.128(28)

loop_
_atom_site_label
_atom_site_type_symbol
_atom_site_fract_x
_atom_site_fract_y
_atom_site_fract_z
_atom_site_U_iso_or_equiv
_atom_site_thermal_displace_type
_atom_site_occupancy
_atom_site_calc_flag
_atom_site_refinement_flags
Pt1 Pt 0.31092(4) 0.11395(3) 0.10956(7) 0.0355(3) Uani 1 d .
Pt2 Pt 0.20028(5) 0.09582(4) -0.33215(8) 0.0438(3) Uani 1 d D
N1 N 0.1701(10) 0.1687(9) 0.0153(19) 0.043(3) Uani 1 d .
N2 N 0.1278(10) 0.1526(12) -0.1480(23) 0.056(4) Uani 1 d .
C3 C 0.0314(13) 0.1870(12) -0.1637(26) 0.053(4) Uani 1 d D
H3 H -0.0143(13) 0.1865(12) -0.2622(26) 0.064 Uiso 1 calc R
C4 C 0.0104(15) 0.2236(22) -0.0098(25) 0.084(8) Uani 1 d D
H4 H -0.0517(15) 0.2508(22) 0.0152(25) 0.101 Uiso 1 calc R
C5 C 0.0962(17) 0.2126(16) 0.0973(23) 0.066(6) Uani 1 d D
H5 H 0.1038(17) 0.2322(16) 0.2107(23) 0.080 Uiso 1 calc R
N3 N 0.2777(12) -0.0171(12) 0.0290(23) 0.051(4) Uani 1 d D
H3A H 0.3199(79) -0.0567(33) 0.0886(135) 0.077 Uiso 1 calc R
H3B H 0.2821(122) -0.0386(53) -0.0760(60) 0.077 Uiso 1 calc R
H3C H 0.2166(47) -0.0127(25) 0.0395(198) 0.077 Uiso 1 calc R
N4 N 0.1335(12) -0.0193(14) -0.3934(25) 0.055(4) Uani 1 d D
H4A H 0.1753(49) -0.0716(25) -0.4312(204) 0.083 Uiso 1 calc R
H4B H 0.0794(72) -0.0096(58) -0.4704(157) 0.083 Uiso 1 calc R
H4C H 0.1175(117) -0.0258(77) -0.3046(54) 0.083 Uiso 1 calc R
N5 N 0.4484(9) 0.0581(8) 0.2098(18) 0.043(3) Uani 1 d .
H5A H 0.4635(38) 0.0899(66) 0.3124(63) 0.064 Uiso 1 calc R
H5B H 0.4897(14) 0.0615(95) 0.1518(107) 0.064 Uiso 1 calc R
H5C H 0.4534(29) -0.0021(30) 0.2101(165) 0.064 Uiso 1 calc R
N6 N 0.2619(20) 0.0317(14) -0.5308(28) 0.087(7) Uani 1 d D
H6A H 0.3192(95) -0.0069(148) -0.5009(64) 0.131 Uiso 1 calc R
H6B H 0.2717(191) 0.0751(18) -0.5736(205) 0.131 Uiso 1 calc R
H6C H 0.2217(90) -0.0015(157) -0.6052(139) 0.131 Uiso 1 calc R
N1A N 0.5454(12) 0.2785(9) 0.0313(22) 0.051(4) Uani 1 d D
H1A H 0.5919(12) 0.2530(9) -0.0228(22) 0.062 Uiso 1 calc R
C2A C 0.5345(12) 0.3706(9) 0.1001(21) 0.045(4) Uani 1 d D
N2A N 0.5950(13) 0.4141(9) 0.0721(25) 0.065(5) Uani 1 d D
H2A1 H 0.6379(13) 0.3832(9) 0.0128(25) 0.078 Uiso 1 calc R
H2A2 H 0.5913(13) 0.4734(9) 0.1133(25) 0.078 Uiso 1 calc R
N3A N 0.4672(10) 0.4196(10) 0.1962(18) 0.047(3) Uani 1 d D
C4A C 0.4121(12) 0.3679(9) 0.2066(23) 0.047(4) Uani 1 d D
C5A C 0.4123(11) 0.2722(10) 0.1372(18) 0.044(3) Uani 1 d D
C6A C 0.4861(11) 0.2200(9) 0.0409(18) 0.038(3) Uani 1 d D
O6A O 0.5050(10) 0.1375(7) -0.0224(14) 0.045(3) Uani 1 d D
N7A N 0.3426(9) 0.2459(10) 0.1824(17) 0.040(3) Uani 1 d D
C8A C 0.3001(13) 0.3206(13) 0.2775(22) 0.053(4) Uani 1 d D
H8A H 0.2496(13) 0.3220(13) 0.3276(22) 0.064 Uiso 1 calc R
N9A N 0.3387(11) 0.3954(9) 0.2940(17) 0.049(3) Uani 1 d D
C9A C 0.3101(19) 0.4904(12) 0.4018(27) 0.069(6) Uani 1 d D
H9A1 H 0.3672(19) 0.5184(12) 0.4415(27) 0.083 Uiso 1 calc R
H9A2 H 0.2917(19) 0.4817(12) 0.4963(27) 0.083 Uiso 1 calc R
C9C C 0.2272(45) 0.5579(25) 0.3205(68) 0.386(71) Uani 1 d D
H9C5 H 0.2272(650) 0.6211(101) 0.3824(977) 0.579 Uiso 1 calc R
H9C4 H 0.1658(48) 0.5428(675) 0.3154(1579) 0.579 Uiso 1 calc R
H9C3 H 0.2352(592) 0.5532(723) 0.2113(582) 0.579 Uiso 1 calc R
N1B N 0.4727(10) 0.2412(8) -0.3960(20) 0.045(3) Uani 1 d D
H1B H 0.5210(10) 0.2149(8) -0.4460(20) 0.054 Uiso 1 calc R
C2B C 0.4602(11) 0.3341(11) -0.3325(23) 0.047(4) Uani 1 d D
N2B N 0.5294(12) 0.3744(12) -0.3494(28) 0.066(5) Uani 1 d D
H2B1 H 0.5765(12) 0.3405(12) -0.3980(28) 0.079 Uiso 1 calc R
H2B2 H 0.5261(12) 0.4338(12) -0.3116(28) 0.079 Uiso 1 calc R
N3B N 0.3855(9) 0.3874(9) -0.2584(18) 0.041(3) Uani 1 d D
C4B C 0.3258(11) 0.3352(10) -0.2602(18) 0.042(3) Uani 1 d D
C5B C 0.3323(10) 0.2372(10) -0.3073(19) 0.039(3) Uani 1 d D
C6B C 0.4127(10) 0.1825(10) -0.3877(20) 0.045(4) Uani 1 d D
O6B O 0.4352(9) 0.0963(7) -0.4359(15) 0.043(2) Uani 1 d D
N7B N 0.2559(9) 0.2143(9) -0.2748(18) 0.039(3) Uani 1 d D
C8B C 0.2019(14) 0.2969(11) -0.2096(25) 0.050(4) Uani 1 d D
H8B H 0.1419(14) 0.3031(11) -0.1819(25) 0.060 Uiso 1 calc R
N9B N 0.2430(10) 0.3685(9) -0.1886(21) 0.049(3) Uani 1 d D
C9B C 0.1980(16) 0.4716(10) -0.1402(29) 0.063(6) Uani 1 d D
H9B1 H 0.1956(16) 0.5025(10) -0.2271(29) 0.076 Uiso 1 calc R
H9B2 H 0.2401(16) 0.4991(10) -0.0422(29) 0.076 Uiso 1 calc R
C9D C 0.0957(23) 0.4912(14) -0.1077(48) 0.099(10) Uani 1 d D
H9D1 H 0.0737(93) 0.5577(31) -0.0670(364) 0.149 Uiso 1 calc R
H9D2 H 0.0965(47) 0.4571(172) -0.0276(274) 0.149 Uiso 1 calc R
H9D3 H 0.0516(49) 0.4712(197) -0.2077(87) 0.149 Uiso 1 calc R
N7 N 0.3325(12) -0.2059(12) -0.3670(23) 0.072(6) Uani 1 d D
O1 O 0.2795(16) -0.1696(14) -0.2677(25) 0.092(6) Uani 1 d D
O2 O 0.3806(12) -0.1619(13) -0.3972(21) 0.079(6) Uani 1 d D
O3 O 0.3507(19) -0.2912(13) -0.4166(28) 0.101(7) Uani 1 d D
N8 N 0.7430(10) 0.2118(11) 0.8070(22) 0.060(5) Uani 1 d D
O4 O 0.6749(10) 0.1792(10) 0.8088(19) 0.059(4) Uani 1 d D
O5 O 0.7981(11) 0.1758(13) 0.7095(24) 0.080(5) Uani 1 d D
O6 O 0.7528(12) 0.2887(12) 0.8946(26) 0.080(5) Uani 1 d D
N9 N 0.0625(27) 0.3954(28) -0.5313(31) 0.302(44) Uani 1 d D
O7 O 0.0903(42) 0.4656(35) -0.5262(85) 0.344(35) Uani 1 d D
O8 O -0.0204(36) 0.4035(36) -0.5119(120) 0.815(190) Uani 1 d D
O9 O 0.1135(35) 0.3171(35) -0.5545(52) 0.503(70) Uani 1 d D
O10 O 0.0435(17) 0.0396(15) -0.7103(24) 0.090(6) Uani 1 d D
O11 O -0.0437(31) 0.2284(21) -0.5812(44) 0.179(15) Uani 1 d D
O12 O -0.1738(51) 0.3248(57) -0.7349(51) 0.495(87) Uani 1 d D
O13 O 0.0734(20) -0.0233(29) -0.0223(70) 0.361(41) Uani 1 d D

loop_
_atom_type_symbol
_atom_type_description
_atom_type_scat_dispersion_real
_atom_type_scat_dispersion_imag
_atom_type_scat_source
C C 0.0033 0.0016 'International Tables Vol C Tables     4.2.6.8 and 6.1.1.4'
H H 0.0000 0.0000 'International Tables Vol C Tables     4.2.6.8 and 6.1.1.4'
N N 0.0061 0.0033 'International Tables Vol C Tables     4.2.6.8 and 6.1.1.4'
O O 0.0106 0.0060 'International Tables Vol C Tables     4.2.6.8 and 6.1.1.4'
Pt Pt -1.7033 8.3905 'International Tables Vol C Tables     4.2.6.8 and 6.1.1.4'

loop_
_geom_angle_atom_site_label_1
_geom_angle_atom_site_label_2
_geom_angle_atom_site_label_3
_geom_angle
N5 Pt1 N1 177.6(6)
N5 Pt1 N3 91.3(6)
N1 Pt1 N3 87.8(6)
N5 Pt1 N7A 89.9(5)
N1 Pt1 N7A 91.2(5)
N3 Pt1 N7A 178.1(6)
N2 Pt2 N6 174.0(9)
N2 Pt2 N7B 88.8(6)
N6 Pt2 N7B 96.3(7)
N2 Pt2 N4 89.2(7)
N6 Pt2 N4 85.6(8)
N7B Pt2 N4 176.0(6)
C5 N1 N2 106.7(14)
C5 N1 Pt1 127.5(14)
N2 N1 Pt1 124.8(10)
C3 N2 N1 108.5(16)
C3 N2 Pt2 125.7(15)
N1 N2 Pt2 125.6(10)
C4 C5 N1 109.4(15)
C5 C4 C3 107.0(18)
N2 C3 C4 108.4(18)
C2A N1A C6A 125.0(13)
N2A C2A N1A 116.0(13)
N2A C2A N3A 119.9(13)
N1A C2A N3A 124.1(14)
C4A N3A C2A 112.1(13)
N3A C4A N9A 126.5(13)
N3A C4A C5A 130.2(14)
N9A C4A C5A 103.2(12)
N7A C5A C4A 110.5(12)
N7A C5A C6A 132.1(13)
C4A C5A C6A 117.4(13)
O6A C6A N1A 118.7(13)
O6A C6A C5A 130.0(14)
N1A C6A C5A 111.2(12)
C8A N7A C5A 106.2(13)
C8A N7A Pt1 128.1(11)
C5A N7A Pt1 125.7(10)
N7A C8A N9A 111.3(14)
C8A N9A C4A 108.8(12)
C8A N9A C9A 124.8(14)
C4A N9A C9A 126.3(14)
N9A C9A C9C 114.8(19)
C2B N1B C6B 125.4(12)
N1B C2B N3B 125.1(14)
N1B C2B N2B 114.8(14)
N3B C2B N2B 120.1(14)
C4B N3B C2B 110.0(12)
N3B C4B N9B 124.1(13)
N3B C4B C5B 132.1(13)
N9B C4B C5B 103.3(12)
N7B C5B C4B 111.0(11)
N7B C5B C6B 132.8(13)
C4B C5B C6B 116.0(12)
O6B C6B N1B 120.8(12)
O6B C6B C5B 128.2(15)
N1B C6B C5B 110.9(11)
C8B N7B C5B 104.6(12)
C8B N7B Pt2 118.8(11)
C5B N7B Pt2 135.8(9)
N9B C8B N7B 112.8(13)
C8B N9B C4B 107.9(12)
C8B N9B C9B 127.4(14)
C4B N9B C9B 122.8(13)
N9B C9B C9D 113.6(16)
O2 N7 O1 120.8(19)
O2 N7 O3 117.6(18)
O1 N7 O3 120.4(20)
O4 N8 O6 119.9(15)
O4 N8 O5 123.0(16)
O6 N8 O5 116.8(17)
O9 N9 O7 122.9(30)
O9 N9 O8 117.7(29)
O7 N9 O8 119.4(30)

loop_
_geom_bond_atom_site_label_1
_geom_bond_atom_site_label_2
_geom_bond_distance
Pt1 N5 1.990(13)
Pt1 N1 2.010(13)
Pt1 N3 2.06(2)
Pt1 N7A 2.059(14)
Pt2 N2 2.00(2)
Pt2 N6 2.022(15)
Pt2 N7B 2.045(13)
Pt2 N4 2.09(2)
N1 C5 1.35(2)
N1 N2 1.37(2)
N2 C3 1.33(2)
C5 C4 1.34(3)
C4 C3 1.37(2)
N1A C2A 1.34(2)
N1A C6A 1.42(2)
C2A N2A 1.32(2)
C2A N3A 1.37(2)
N3A C4A 1.29(2)
C4A N9A 1.37(2)
C4A C5A 1.40(2)
C5A N7A 1.35(2)
C5A C6A 1.45(2)
C6A O6A 1.20(2)
N7A C8A 1.30(2)
C8A N9A 1.35(2)
N9A C9A 1.50(2)
C9A C9C 1.49(4)
N1B C2B 1.34(2)
N1B C6B 1.42(2)
C2B N3B 1.35(2)
C2B N2B 1.36(2)
N3B C4B 1.31(2)
C4B N9B 1.39(2)
C4B C5B 1.41(2)
C5B N7B 1.35(2)
C5B C6B 1.45(2)
C6B O6B 1.23(2)
N7B C8B 1.34(2)
C8B N9B 1.32(2)
N9B C9B 1.50(2)
C9B C9D 1.51(3)
N7 O2 1.19(2)
N7 O1 1.21(2)
N7 O3 1.22(2)
N8 O4 1.22(2)
N8 O6 1.22(2)
N8 O5 1.22(2)
N9 O9 1.20(2)
N9 O7 1.22(2)
N9 O8 1.22(2)
